data_4123844
loop_
_publ_author_name
'Mei, Liang-Yong'
'Wei, Yin'
'Tang, Xiang-Ying'
'Shi, Min'

_publ_section_title
;
 Catalyst-Dependent Stereodivergent and Regioselective Synthesis of
 Indole-Fused Heterocycles through Formal Cycloadditions of
 Indolyl-Allenes.
;
_journal_issue 25
_journal_name_full 'Journal of the American Chemical Society'
_journal_page_first 8131
_journal_page_last 8137
_journal_paper_doi 10.1021/jacs.5b02080
_journal_volume 137
_journal_year 2015
_chemical_formula_sum 'C27 H33 N3 O3 S'
_chemical_formula_weight 479.62
_chemical_name_systematic
; 
 ? 
;
_space_group_crystal_system monoclinic
_space_group_IT_number 14
_space_group_name_Hall '-P 2yn'
_space_group_name_H-M_alt 'P 1 21/n 1'
_symmetry_space_group_name_Hall '-P 2yn'
_symmetry_space_group_name_H-M 'P 1 21/n 1'
_atom_sites_solution_hydrogens mixed
_audit_creation_method SHELXL-2013
_cell_angle_alpha 90
_cell_angle_beta 97.139(3)
_cell_angle_gamma 90
_cell_formula_units_Z 4
_cell_length_a 12.6929(13)
_cell_length_b 9.4230(10)
_cell_length_c 21.301(2)
_cell_measurement_reflns_used 849
_cell_measurement_temperature 293(2)
_cell_measurement_theta_max 40.460
_cell_measurement_theta_min 5.399
_cell_volume 2528.0(4)
_computing_cell_refinement 'Bruker SMART'
_computing_data_collection 'Bruker SMART'
_computing_data_reduction 'Bruker SHELXTL'
_computing_molecular_graphics 'Bruker SHELXTL'
_computing_publication_material 'Bruker SHELXTL'
_computing_structure_refinement 'SHELXL-2013 (Sheldrick, 2013)'
_computing_structure_solution 'Bruker SHELXTL'
_diffrn_ambient_temperature 293(2)
_diffrn_measured_fraction_theta_full 1.000
_diffrn_measured_fraction_theta_max 1.000
_diffrn_measurement_device_type 'CCD area detector'
_diffrn_measurement_method 'phi and omega scans'
_diffrn_radiation_type MoK\a
_diffrn_radiation_wavelength 0.71073
_diffrn_reflns_av_R_equivalents 0.0858
_diffrn_reflns_av_unetI/netI 0.0899
_diffrn_reflns_laue_measured_fraction_full 1.000
_diffrn_reflns_laue_measured_fraction_max 1.000
_diffrn_reflns_limit_h_max 14
_diffrn_reflns_limit_h_min -15
_diffrn_reflns_limit_k_max 11
_diffrn_reflns_limit_k_min -11
_diffrn_reflns_limit_l_max 25
_diffrn_reflns_limit_l_min -24
_diffrn_reflns_number 14363
_diffrn_reflns_point_group_measured_fraction_full 1.000
_diffrn_reflns_point_group_measured_fraction_max 1.000
_diffrn_reflns_theta_full 25.242
_diffrn_reflns_theta_max 25.498
_diffrn_reflns_theta_min 1.776
_exptl_absorpt_coefficient_mu 0.161
_exptl_absorpt_correction_T_max 0.7457
_exptl_absorpt_correction_T_min 0.5449
_exptl_absorpt_correction_type multi-scan
_exptl_absorpt_process_details sadabs
_exptl_crystal_colour colorless
_exptl_crystal_density_diffrn 1.260
_exptl_crystal_description prismatic
_exptl_crystal_F_000 1024
_exptl_crystal_size_max 0.181
_exptl_crystal_size_mid 0.135
_exptl_crystal_size_min 0.112
_refine_diff_density_max 0.219
_refine_diff_density_min -0.248
_refine_diff_density_rms 0.041
_refine_ls_extinction_method none
_refine_ls_goodness_of_fit_ref 0.965
_refine_ls_hydrogen_treatment mixed
_refine_ls_matrix_type full
_refine_ls_number_parameters 314
_refine_ls_number_reflns 4712
_refine_ls_number_restraints 0
_refine_ls_restrained_S_all 0.965
_refine_ls_R_factor_all 0.1409
_refine_ls_R_factor_gt 0.0611
_refine_ls_shift/su_max 0.000
_refine_ls_shift/su_mean 0.000
_refine_ls_structure_factor_coef Fsqd
_refine_ls_weighting_details 'w=1/[\s^2^(Fo^2^)+(0.0602P)^2^] where P=(Fo^2^+2Fc^2^)/3'
_refine_ls_weighting_scheme calc
_refine_ls_wR_factor_gt 0.1262
_refine_ls_wR_factor_ref 0.1561
_reflns_Friedel_coverage 0.000
_reflns_number_gt 2289
_reflns_number_total 4712
_reflns_threshold_expression 'I > 2\s(I)'
_cod_data_source_file ja5b02080_si_007.cif
_cod_data_source_block cd214638
_cod_depositor_comments 'Adding full bibliography for 4123840--4123847.cif.'
_cod_original_cell_volume 2527.9(5)
_cod_database_code 4123844
_shelx_space_group_comment
; 
The symmetry employed for this shelxl refinement is uniquely defined 
by the following loop, which should always be used as a source of 
symmetry information in preference to the above space-group names. 
They are only intended as comments. 
;
_shelxl_version_number 2013-4

loop_
_space_group_symop_operation_xyz
'x, y, z'
'-x+1/2, y+1/2, -z+1/2'
'-x, -y, -z'
'x-1/2, -y-1/2, z-1/2'

loop_
_atom_site_label
_atom_site_type_symbol
_atom_site_fract_x
_atom_site_fract_y
_atom_site_fract_z
_atom_site_U_iso_or_equiv
_atom_site_adp_type
_atom_site_occupancy
_atom_site_site_symmetry_order
_atom_site_calc_flag
_atom_site_refinement_flags_posn
_atom_site_refinement_flags_adp
S1 S 0.80679(8) 0.86205(12) 0.86636(5) 0.0741(3) Uani 1 1 d . .
N1 N 0.7163(2) 0.8390(3) 0.91355(13) 0.0574(7) Uani 1 1 d . .
N2 N 0.5759(2) 0.7430(3) 1.00378(12) 0.0574(7) Uani 1 1 d . .
N3 N 0.1968(2) 0.9118(4) 0.77281(13) 0.0551(8) Uani 1 1 d . .
O1 O 0.8929(2) 0.7681(3) 0.88826(14) 0.0964(9) Uani 1 1 d . .
O2 O 0.7551(2) 0.8527(3) 0.80339(13) 0.1041(10) Uani 1 1 d . .
O3 O 0.2334(2) 1.1444(3) 0.77327(12) 0.0769(8) Uani 1 1 d . .
C1 C 0.7525(3) 0.8204(4) 0.98156(16) 0.0703(11) Uani 1 1 d . .
H1A H 0.7475 0.9105 1.0030 0.084 Uiso 1 1 calc R U
H1B H 0.8264 0.7917 0.9869 0.084 Uiso 1 1 calc R U
C2 C 0.6878(3) 0.7106(4) 1.01161(17) 0.0749(11) Uani 1 1 d . .
H2A H 0.6984 0.6187 0.9929 0.090 Uiso 1 1 calc R U
H2B H 0.7130 0.7045 1.0564 0.090 Uiso 1 1 calc R U
C3 C 0.6174(2) 0.9220(3) 0.90110(14) 0.0538(9) Uani 1 1 d . .
H3A H 0.6198 0.9775 0.8630 0.065 Uiso 1 1 calc R U
H3B H 0.6137 0.9876 0.9358 0.065 Uiso 1 1 calc R U
C4 C 0.5169(2) 0.8319(3) 0.89317(14) 0.0470(8) Uani 1 1 d . .
C5 C 0.4206(2) 0.9208(3) 0.90709(15) 0.0537(9) Uani 1 1 d . .
H5A H 0.4402 0.9851 0.9422 0.064 Uiso 1 1 calc R U
H5B H 0.3927 0.9758 0.8703 0.064 Uiso 1 1 calc R U
C6 C 0.3399(2) 0.8143(3) 0.92359(13) 0.0473(8) Uani 1 1 d . .
C7 C 0.4007(2) 0.6876(3) 0.95370(14) 0.0496(8) Uani 1 1 d . .
H7 H 0.3722 0.5988 0.9346 0.059 Uiso 1 1 calc R U
C8 C 0.5173(2) 0.7092(3) 0.94146(14) 0.0474(8) Uani 1 1 d . .
H8 H 0.5452 0.6223 0.9244 0.057 Uiso 1 1 calc R U
C9 C 0.5133(3) 0.7070(3) 1.05076(16) 0.0538(9) Uani 1 1 d . .
C10 C 0.4097(3) 0.6799(3) 1.02478(15) 0.0511(8) Uani 1 1 d . .
C11 C 0.3333(3) 0.6523(4) 1.06370(18) 0.0688(10) Uani 1 1 d . .
H11 H 0.2632 0.6379 1.0464 0.083 Uiso 1 1 calc R U
C12 C 0.3608(4) 0.6459(5) 1.1283(2) 0.0879(13) Uani 1 1 d . .
H12 H 0.3100 0.6242 1.1547 0.105 Uiso 1 1 calc R U
C13 C 0.4637(4) 0.6719(4) 1.15319(19) 0.0824(12) Uani 1 1 d . .
H13 H 0.4815 0.6689 1.1969 0.099 Uiso 1 1 calc R U
C14 C 0.5419(3) 0.7024(4) 1.11546(18) 0.0738(11) Uani 1 1 d . .
H14 H 0.6115 0.7193 1.1331 0.089 Uiso 1 1 calc R U
C15 C 0.2354(2) 0.8235(3) 0.91308(14) 0.0529(9) Uani 1 1 d . .
H15 H 0.1972 0.7452 0.9243 0.063 Uiso 1 1 calc R U
C16 C 0.1716(2) 0.9480(4) 0.88477(15) 0.0593(9) Uani 1 1 d . .
H16A H 0.2179 1.0300 0.8852 0.071 Uiso 1 1 calc R U
H16B H 0.1167 0.9698 0.9112 0.071 Uiso 1 1 calc R U
C17 C 0.1196(2) 0.9238(4) 0.81741(15) 0.0590(9) Uani 1 1 d . .
H17A H 0.0776 0.8375 0.8160 0.071 Uiso 1 1 calc R U
H17B H 0.0720 1.0020 0.8049 0.071 Uiso 1 1 calc R U
C18 C 0.2473(3) 1.0240(4) 0.75354(16) 0.0576(9) Uani 1 1 d . .
C19 C 0.3201(3) 0.9981(4) 0.70473(16) 0.0777(11) Uani 1 1 d . .
H19A H 0.2893 1.0366 0.6649 0.116 Uiso 1 1 calc R U
H19B H 0.3307 0.8979 0.7004 0.116 Uiso 1 1 calc R U
H19C H 0.3872 1.0433 0.7175 0.116 Uiso 1 1 calc R U
C20 C 0.8565(2) 1.0352(4) 0.87674(17) 0.0595(9) Uani 1 1 d . .
C21 C 0.9044(3) 1.0773(4) 0.93586(17) 0.0640(10) Uani 1 1 d . .
H21 H 0.9080 1.0141 0.9696 0.077 Uiso 1 1 calc R U
C22 C 0.9464(3) 1.2108(4) 0.94528(18) 0.0698(10) Uani 1 1 d . .
H22 H 0.9768 1.2375 0.9855 0.084 Uiso 1 1 calc R U
C23 C 0.9445(3) 1.3059(4) 0.8961(2) 0.0798(12) Uani 1 1 d . .
C24 C 0.8970(4) 1.2638(6) 0.8377(2) 0.0941(14) Uani 1 1 d . .
H24 H 0.8948 1.3270 0.8041 0.113 Uiso 1 1 calc R U
C25 C 0.8523(3) 1.1303(5) 0.82701(19) 0.0801(12) Uani 1 1 d . .
H25 H 0.8200 1.1052 0.7870 0.096 Uiso 1 1 calc R U
C26 C 0.9911(4) 1.4523(5) 0.9069(2) 0.135(2) Uani 1 1 d . .
H26A H 1.0663 1.4449 0.9190 0.202 Uiso 1 1 calc R U
H26B H 0.9591 1.4987 0.9399 0.202 Uiso 1 1 calc R U
H26C H 0.9777 1.5065 0.8686 0.202 Uiso 1 1 calc R U
C27 C 0.4985(3) 0.7674(4) 0.82680(14) 0.0698(11) Uani 1 1 d . .
H27A H 0.4924 0.8420 0.7959 0.105 Uiso 1 1 calc R U
H27B H 0.4342 0.7126 0.8225 0.105 Uiso 1 1 calc R U
H27C H 0.5572 0.7071 0.8204 0.105 Uiso 1 1 calc R U
H3 H 0.214(3) 0.829(4) 0.7580(15) 0.074(13) Uiso 1 1 d . .

loop_
_atom_site_aniso_label
_atom_site_aniso_U_11
_atom_site_aniso_U_22
_atom_site_aniso_U_33
_atom_site_aniso_U_23
_atom_site_aniso_U_13
_atom_site_aniso_U_12
S1 0.0580(6) 0.0874(8) 0.0772(8) -0.0172(6) 0.0099(5) 0.0017(6)
N1 0.0476(16) 0.0635(19) 0.0584(18) -0.0027(14) -0.0036(13) -0.0007(15)
N2 0.0509(18) 0.0611(19) 0.0561(18) 0.0075(14) -0.0089(14) -0.0051(15)
N3 0.062(2) 0.050(2) 0.0517(18) 0.0018(16) 0.0027(14) 0.0048(17)
O1 0.0633(17) 0.0785(19) 0.148(3) -0.0146(17) 0.0153(16) 0.0219(15)
O2 0.0886(19) 0.156(3) 0.0687(18) -0.0344(18) 0.0118(15) -0.0222(19)
O3 0.0921(19) 0.0490(16) 0.089(2) 0.0030(14) 0.0101(14) 0.0059(14)
C1 0.057(2) 0.078(3) 0.071(3) 0.005(2) -0.0115(19) -0.009(2)
C2 0.056(2) 0.079(3) 0.082(3) 0.023(2) -0.0208(19) -0.008(2)
C3 0.049(2) 0.059(2) 0.053(2) 0.0054(16) 0.0006(15) 0.0025(18)
C4 0.0488(19) 0.046(2) 0.0438(19) -0.0028(15) -0.0046(14) -0.0017(16)
C5 0.050(2) 0.048(2) 0.061(2) 0.0028(16) -0.0029(16) 0.0075(17)
C6 0.047(2) 0.049(2) 0.0441(19) -0.0042(15) -0.0002(15) 0.0002(17)
C7 0.051(2) 0.0386(19) 0.057(2) -0.0035(15) -0.0009(15) 0.0015(16)
C8 0.051(2) 0.0384(19) 0.051(2) -0.0042(15) -0.0030(15) 0.0036(16)
C9 0.063(2) 0.042(2) 0.054(2) 0.0048(17) -0.0032(18) 0.0053(18)
C10 0.059(2) 0.040(2) 0.054(2) 0.0039(16) 0.0074(18) 0.0120(17)
C11 0.065(2) 0.068(3) 0.074(3) 0.015(2) 0.008(2) 0.019(2)
C12 0.101(4) 0.093(3) 0.074(3) 0.023(2) 0.029(3) 0.044(3)
C13 0.114(4) 0.080(3) 0.053(3) 0.008(2) 0.005(3) 0.022(3)
C14 0.098(3) 0.058(2) 0.060(3) 0.008(2) -0.013(2) 0.006(2)
C15 0.047(2) 0.054(2) 0.055(2) -0.0049(16) -0.0006(15) -0.0003(18)
C16 0.050(2) 0.070(2) 0.057(2) -0.0021(18) 0.0040(16) 0.0106(18)
C17 0.049(2) 0.067(2) 0.059(2) 0.0054(18) -0.0023(17) 0.0071(18)
C18 0.058(2) 0.057(3) 0.055(2) 0.009(2) -0.0025(17) 0.007(2)
C19 0.087(3) 0.078(3) 0.070(3) 0.020(2) 0.020(2) 0.006(2)
C20 0.047(2) 0.074(3) 0.058(2) 0.005(2) 0.0101(17) 0.0079(19)
C21 0.052(2) 0.068(3) 0.070(3) 0.013(2) -0.0006(18) 0.000(2)
C22 0.052(2) 0.082(3) 0.076(3) 0.005(2) 0.0122(18) 0.001(2)
C23 0.082(3) 0.070(3) 0.094(3) 0.010(3) 0.038(3) 0.012(2)
C24 0.106(4) 0.093(4) 0.092(4) 0.036(3) 0.045(3) 0.021(3)
C25 0.069(3) 0.110(4) 0.064(3) 0.014(3) 0.017(2) 0.020(3)
C26 0.174(5) 0.070(3) 0.174(5) 0.014(3) 0.077(4) -0.017(3)
C27 0.066(2) 0.088(3) 0.052(2) -0.009(2) -0.0037(17) 0.006(2)

loop_
_atom_type_symbol
_atom_type_description
_atom_type_scat_dispersion_real
_atom_type_scat_dispersion_imag
_atom_type_scat_source
C C 0.0033 0.0016 'International Tables Vol C Tables 4.2.6.8 and 6.1.1.4'
H H 0.0000 0.0000 'International Tables Vol C Tables 4.2.6.8 and 6.1.1.4'
N N 0.0061 0.0033 'International Tables Vol C Tables 4.2.6.8 and 6.1.1.4'
O O 0.0106 0.0060 'International Tables Vol C Tables 4.2.6.8 and 6.1.1.4'
S S 0.1246 0.1234 'International Tables Vol C Tables 4.2.6.8 and 6.1.1.4'

loop_
_geom_angle_atom_site_label_1
_geom_angle_atom_site_label_2
_geom_angle_atom_site_label_3
_geom_angle
O2 S1 O1 120.73(18)
O2 S1 N1 107.18(15)
O1 S1 N1 106.45(17)
O2 S1 C20 107.08(19)
O1 S1 C20 106.53(16)
N1 S1 C20 108.41(15)
C3 N1 C1 113.2(3)
C3 N1 S1 117.9(2)
C1 N1 S1 117.6(2)
C9 N2 C2 120.4(3)
C9 N2 C8 109.0(3)
C2 N2 C8 116.0(3)
C18 N3 C17 122.1(3)
C18 N3 H3 117(2)
C17 N3 H3 121(2)
N1 C1 C2 112.2(3)
N1 C1 H1A 109.2
C2 C1 H1A 109.2
N1 C1 H1B 109.2
C2 C1 H1B 109.2
H1A C1 H1B 107.9
N2 C2 C1 112.7(3)
N2 C2 H2A 109.1
C1 C2 H2A 109.1
N2 C2 H2B 109.1
C1 C2 H2B 109.1
H2A C2 H2B 107.8
N1 C3 C4 114.0(3)
N1 C3 H3A 108.8
C4 C3 H3A 108.8
N1 C3 H3B 108.8
C4 C3 H3B 108.8
H3A C3 H3B 107.6
C3 C4 C27 110.7(3)
C3 C4 C5 110.4(3)
C27 C4 C5 111.1(2)
C3 C4 C8 114.1(2)
C27 C4 C8 107.7(3)
C5 C4 C8 102.4(2)
C6 C5 C4 105.2(3)
C6 C5 H5A 110.7
C4 C5 H5A 110.7
C6 C5 H5B 110.7
C4 C5 H5B 110.7
H5A C5 H5B 108.8
C15 C6 C5 127.9(3)
C15 C6 C7 124.8(3)
C5 C6 C7 107.3(2)
C10 C7 C6 115.6(2)
C10 C7 C8 102.8(2)
C6 C7 C8 105.8(2)
C10 C7 H7 110.7
C6 C7 H7 110.7
C8 C7 H7 110.7
N2 C8 C4 113.4(2)
N2 C8 C7 105.2(2)
C4 C8 C7 106.6(2)
N2 C8 H8 110.5
C4 C8 H8 110.5
C7 C8 H8 110.5
C14 C9 C10 120.7(4)
C14 C9 N2 128.4(3)
C10 C9 N2 110.8(3)
C11 C10 C9 119.9(3)
C11 C10 C7 130.1(3)
C9 C10 C7 110.0(3)
C10 C11 C12 120.0(4)
C10 C11 H11 120.0
C12 C11 H11 120.0
C13 C12 C11 119.4(4)
C13 C12 H12 120.3
C11 C12 H12 120.3
C12 C13 C14 122.1(4)
C12 C13 H13 119.0
C14 C13 H13 119.0
C9 C14 C13 117.9(4)
C9 C14 H14 121.1
C13 C14 H14 121.1
C6 C15 C16 126.6(3)
C6 C15 H15 116.7
C16 C15 H15 116.7
C15 C16 C17 114.1(3)
C15 C16 H16A 108.7
C17 C16 H16A 108.7
C15 C16 H16B 108.7
C17 C16 H16B 108.7
H16A C16 H16B 107.6
N3 C17 C16 112.4(3)
N3 C17 H17A 109.1
C16 C17 H17A 109.1
N3 C17 H17B 109.1
C16 C17 H17B 109.1
H17A C17 H17B 107.9
O3 C18 N3 122.3(4)
O3 C18 C19 121.0(4)
N3 C18 C19 116.7(3)
C18 C19 H19A 109.5
C18 C19 H19B 109.5
H19A C19 H19B 109.5
C18 C19 H19C 109.5
H19A C19 H19C 109.5
H19B C19 H19C 109.5
C25 C20 C21 118.7(4)
C25 C20 S1 121.8(3)
C21 C20 S1 119.4(3)
C22 C21 C20 120.9(3)
C22 C21 H21 119.5
C20 C21 H21 119.5
C21 C22 C23 121.1(4)
C21 C22 H22 119.5
C23 C22 H22 119.5
C24 C23 C22 117.8(4)
C24 C23 C26 121.5(5)
C22 C23 C26 120.7(5)
C23 C24 C25 122.4(4)
C23 C24 H24 118.8
C25 C24 H24 118.8
C20 C25 C24 119.1(4)
C20 C25 H25 120.5
C24 C25 H25 120.5
C23 C26 H26A 109.5
C23 C26 H26B 109.5
H26A C26 H26B 109.5
C23 C26 H26C 109.5
H26A C26 H26C 109.5
H26B C26 H26C 109.5
C4 C27 H27A 109.5
C4 C27 H27B 109.5
H27A C27 H27B 109.5
C4 C27 H27C 109.5
H27A C27 H27C 109.5
H27B C27 H27C 109.5

loop_
_geom_bond_atom_site_label_1
_geom_bond_atom_site_label_2
_geom_bond_distance
S1 O2 1.421(3)
S1 O1 1.438(3)
S1 N1 1.633(3)
S1 C20 1.753(4)
N1 C3 1.474(4)
N1 C1 1.475(4)
N2 C9 1.395(4)
N2 C2 1.441(4)
N2 C8 1.474(4)
N3 C18 1.327(4)
N3 C17 1.452(4)
N3 H3 0.88(3)
O3 C18 1.229(4)
C1 C2 1.512(5)
C1 H1A 0.9700
C1 H1B 0.9700
C2 H2A 0.9700
C2 H2B 0.9700
C3 C4 1.523(4)
C3 H3A 0.9700
C3 H3B 0.9700
C4 C27 1.530(4)
C4 C5 1.541(4)
C4 C8 1.547(4)
C5 C6 1.507(4)
C5 H5A 0.9700
C5 H5B 0.9700
C6 C15 1.320(4)
C6 C7 1.520(4)
C7 C10 1.506(4)
C7 C8 1.548(4)
C7 H7 0.9800
C8 H8 0.9800
C9 C14 1.382(4)
C9 C10 1.386(4)
C10 C11 1.376(4)
C11 C12 1.378(5)
C11 H11 0.9300
C12 C13 1.369(6)
C12 H12 0.9300
C13 C14 1.383(5)
C13 H13 0.9300
C14 H14 0.9300
C15 C16 1.509(4)
C15 H15 0.9300
C16 C17 1.520(4)
C16 H16A 0.9700
C16 H16B 0.9700
C17 H17A 0.9700
C17 H17B 0.9700
C18 C19 1.495(5)
C19 H19A 0.9600
C19 H19B 0.9600
C19 H19C 0.9600
C20 C25 1.384(5)
C20 C21 1.386(4)
C21 C22 1.372(5)
C21 H21 0.9300
C22 C23 1.376(5)
C22 H22 0.9300
C23 C24 1.372(6)
C23 C26 1.507(6)
C24 C25 1.387(6)
C24 H24 0.9300
C25 H25 0.9300
C26 H26A 0.9600
C26 H26B 0.9600
C26 H26C 0.9600
C27 H27A 0.9600
C27 H27B 0.9600
C27 H27C 0.9600

loop_
_geom_hbond_atom_site_label_D
_geom_hbond_atom_site_label_H
_geom_hbond_atom_site_label_A
_geom_hbond_distance_DH
_geom_hbond_distance_HA
_geom_hbond_distance_DA
_geom_hbond_angle_DHA
_geom_hbond_site_symmetry_A
N3 H3 O3 0.88(3) 2.01(4) 2.883(4) 175(3) 2_546
C19 H19B O3 0.96 2.61 3.446(5) 146.1 2_546
C16 H16A O3 0.97 2.65 3.185(4) 115.3 .
C1 H1B O1 0.97 2.37 2.872(5) 111.5 .
C1 H1B O1 0.97 2.37 2.872(5) 111.5 .
C16 H16A O3 0.97 2.65 3.185(4) 115.3 .
C19 H19B O3 0.96 2.61 3.446(5) 146.1 2_546
N3 H3 O3 0.88(3) 2.01(4) 2.883(4) 175(3) 2_546

loop_
_geom_torsion_atom_site_label_1
_geom_torsion_atom_site_label_2
_geom_torsion_atom_site_label_3
_geom_torsion_atom_site_label_4
_geom_torsion
O2 S1 N1 C3 -48.7(3)
O1 S1 N1 C3 -179.1(2)
C20 S1 N1 C3 66.6(3)
O2 S1 N1 C1 170.1(2)
O1 S1 N1 C1 39.6(3)
C20 S1 N1 C1 -74.6(3)
C3 N1 C1 C2 76.0(4)
S1 N1 C1 C2 -141.0(3)
C9 N2 C2 C1 -146.4(3)
C8 N2 C2 C1 78.7(4)
N1 C1 C2 N2 -56.9(4)
C1 N1 C3 C4 -92.5(3)
S1 N1 C3 C4 124.6(2)
N1 C3 C4 C27 -79.3(3)
N1 C3 C4 C5 157.3(2)
N1 C3 C4 C8 42.5(4)
C3 C4 C5 C6 -157.9(2)
C27 C4 C5 C6 78.9(3)
C8 C4 C5 C6 -35.9(3)
C4 C5 C6 C15 -148.1(3)
C4 C5 C6 C7 30.1(3)
C15 C6 C7 C10 -80.3(4)
C5 C6 C7 C10 101.4(3)
C15 C6 C7 C8 166.7(3)
C5 C6 C7 C8 -11.7(3)
C9 N2 C8 C4 131.4(3)
C2 N2 C8 C4 -88.8(3)
C9 N2 C8 C7 15.3(3)
C2 N2 C8 C7 155.0(3)
C3 C4 C8 N2 32.8(4)
C27 C4 C8 N2 156.1(3)
C5 C4 C8 N2 -86.6(3)
C3 C4 C8 C7 148.1(3)
C27 C4 C8 C7 -88.5(3)
C5 C4 C8 C7 28.7(3)
C10 C7 C8 N2 -12.1(3)
C6 C7 C8 N2 109.7(3)
C10 C7 C8 C4 -132.8(2)
C6 C7 C8 C4 -11.1(3)
C2 N2 C9 C14 32.6(5)
C8 N2 C9 C14 170.3(3)
C2 N2 C9 C10 -150.2(3)
C8 N2 C9 C10 -12.5(4)
C14 C9 C10 C11 2.0(5)
N2 C9 C10 C11 -175.4(3)
C14 C9 C10 C7 -178.4(3)
N2 C9 C10 C7 4.2(4)
C6 C7 C10 C11 70.1(4)
C8 C7 C10 C11 -175.2(3)
C6 C7 C10 C9 -109.5(3)
C8 C7 C10 C9 5.2(3)
C9 C10 C11 C12 -2.6(5)
C7 C10 C11 C12 177.8(3)
C10 C11 C12 C13 2.1(6)
C11 C12 C13 C14 -1.0(6)
C10 C9 C14 C13 -0.8(5)
N2 C9 C14 C13 176.1(3)
C12 C13 C14 C9 0.3(6)
C5 C6 C15 C16 -3.5(5)
C7 C6 C15 C16 178.5(3)
C6 C15 C16 C17 107.1(4)
C18 N3 C17 C16 -75.2(4)
C15 C16 C17 N3 -67.2(4)
C17 N3 C18 O3 1.6(5)
C17 N3 C18 C19 -176.6(3)
O2 S1 C20 C25 -6.7(3)
O1 S1 C20 C25 123.7(3)
N1 S1 C20 C25 -122.1(3)
O2 S1 C20 C21 175.3(3)
O1 S1 C20 C21 -54.3(3)
N1 S1 C20 C21 60.0(3)
C25 C20 C21 C22 0.3(5)
S1 C20 C21 C22 178.4(3)
C20 C21 C22 C23 -1.4(5)
C21 C22 C23 C24 1.3(6)
C21 C22 C23 C26 -179.8(4)
C22 C23 C24 C25 -0.2(6)
C26 C23 C24 C25 -179.1(4)
C21 C20 C25 C24 0.7(5)
S1 C20 C25 C24 -177.3(3)
C23 C24 C25 C20 -0.8(6)
